data_7240703
loop_
_publ_author_name
'Al-Taie, Zahraa S.'
'Anetts, Simon R.'
'Christensen, Jeppe'
'Coles, Simon J.'
'Horton, Peter N.'
'Evans, Daniel M.'
'Jones, Leigh F.'
'de Kleijne, Frank F. J.'
'Ledbetter, Shaun M.'
'Mehdar, Yassin T. H.'
'Murphy, Patrick J.'
'Wilson, Jack A.'

_publ_section_title
;
 Proline derived guanidine catalysts forge extensive H-bonded
 architectures: a solution and solid state study
;
_journal_issue 38
_journal_name_full 'RSC Advances'
_journal_page_first 22397
_journal_page_last 22416
_journal_paper_doi 10.1039/C9RA07508A
_journal_volume 10
_journal_year 2020
_chemical_absolute_configuration syn
_chemical_formula_sum 'C36 H45 N8 O2'
_chemical_formula_weight 621.80
_space_group_crystal_system monoclinic
_space_group_IT_number 4
_space_group_name_Hall 'P 2yb'
_space_group_name_H-M_alt 'P 1 21 1'
_atom_sites_solution_hydrogens geom
_audit_creation_method SHELXL-2014/7
_audit_update_record
;
2019-09-10 deposited with the CCDC.	2020-02-25 downloaded from the CCDC.
;
_cell_angle_alpha 90
_cell_angle_beta 102.043(2)
_cell_angle_gamma 90
_cell_formula_units_Z 4
_cell_length_a 12.4470(4)
_cell_length_b 12.0122(5)
_cell_length_c 24.2818(6)
_cell_measurement_reflns_used 2202
_cell_measurement_temperature 35(2)
_cell_measurement_theta_max 21.0818251411
_cell_measurement_theta_min 1.66994203036
_cell_volume 3550.6(2)
_computing_cell_refinement 'XIA2 0.4.0.438-g4431aaa, Winter, G. (2010) J. Appl. Cryst. 43'
_computing_data_collection 'GDA 8.44; generic data acquisition software'
_computing_data_reduction 'XIA2 0.4.0.438-g4431aaa, Winter, G. (2010) J. Appl. Cryst. 43'
_computing_structure_refinement 'SHELXL-2014/7 (Sheldrick, 2014)'
_computing_structure_solution 'SHELXT Acta Cryst. (2015). A71, 3-8'
_diffrn_ambient_temperature 35(2)
_diffrn_detector 'hybrid pixel detector'
_diffrn_detector_area_resol_mean 5.81
_diffrn_detector_dtime 0.004
_diffrn_detector_type 'Dectris, PILATUS 2M'
_diffrn_measured_fraction_theta_full 0.805
_diffrn_measured_fraction_theta_max 0.771
_diffrn_measurement_details
;Data collection strategy using shutter-less operation of detector. 
Three omega scans -170 to 25 with phi 0, 120 and 240 respectively.
0.1 degree images with 0.5 sec exposure
;
_diffrn_measurement_device 'three-circle diffractometer'
_diffrn_measurement_device_details 'custom build fixed Chi diffractometer'
_diffrn_measurement_method 'profile data from \w-scans'
_diffrn_measurement_specimen_support 'MiTeGen loops'
_diffrn_radiation_collimation 'focusing mirrors and 0.100 mm pinhole'
_diffrn_radiation_monochromator 'Si 111, double crystal monochromator'
_diffrn_radiation_probe x-ray
_diffrn_radiation_type synchrotron
_diffrn_radiation_wavelength 0.6889
_diffrn_radiation_wavelength_details 'Zr absorption edge'
_diffrn_radiation_wavelength_determination estimated
_diffrn_reflns_av_R_equivalents 0.1237
_diffrn_reflns_av_unetI/netI 0.1752
_diffrn_reflns_Laue_measured_fraction_full 0.805
_diffrn_reflns_Laue_measured_fraction_max 0.771
_diffrn_reflns_limit_h_max 13
_diffrn_reflns_limit_h_min -13
_diffrn_reflns_limit_k_max 14
_diffrn_reflns_limit_k_min -12
_diffrn_reflns_limit_l_max 25
_diffrn_reflns_limit_l_min -26
_diffrn_reflns_number 14653
_diffrn_reflns_point_group_measured_fraction_full 0.702
_diffrn_reflns_point_group_measured_fraction_max 0.671
_diffrn_reflns_theta_full 24.415
_diffrn_reflns_theta_max 24.843
_diffrn_reflns_theta_min 1.661
_diffrn_source synchrotron
_diffrn_source_type 'DLS beamline I19, undulator'
_exptl_absorpt_coefficient_mu 0.070
_exptl_absorpt_correction_T_max 1.0
_exptl_absorpt_correction_T_min 0.99
_exptl_absorpt_correction_type empirical
_exptl_absorpt_process_details
;
CCP4 7.0.048: AIMLESS, version 0.5.32 : 29/03/17
Scaling & analysis of unmerged intensities, 
absorption correction using spherical harmonics
;
_exptl_crystal_colour colourless
_exptl_crystal_density_diffrn 1.163
_exptl_crystal_description needle
_exptl_crystal_F_000 1332
_exptl_crystal_size_max 0.064
_exptl_crystal_size_mid 0.014
_exptl_crystal_size_min 0.014
_refine_diff_density_max 0.819
_refine_diff_density_min -0.207
_refine_diff_density_rms 0.056
_refine_ls_abs_structure_details
;
 Flack x determined using 1624 quotients [(I+)-(I-)]/[(I+)+(I-)]
 (Parsons, Flack and Wagner, Acta Cryst. B69 (2013) 249-259).
;
_refine_ls_abs_structure_Flack -0.3(10)
_refine_ls_extinction_method none
_refine_ls_goodness_of_fit_ref 0.918
_refine_ls_hydrogen_treatment constr
_refine_ls_matrix_type full
_refine_ls_number_parameters 940
_refine_ls_number_reflns 9041
_refine_ls_number_restraints 397
_refine_ls_restrained_S_all 0.908
_refine_ls_R_factor_all 0.1077
_refine_ls_R_factor_gt 0.0721
_refine_ls_shift/su_max 0.000
_refine_ls_shift/su_mean 0.000
_refine_ls_structure_factor_coef Fsqd
_refine_ls_weighting_details 'w=1/[\s^2^(Fo^2^)+(0.0434P)^2^] where P=(Fo^2^+2Fc^2^)/3'
_refine_ls_weighting_scheme calc
_refine_ls_wR_factor_gt 0.1755
_refine_ls_wR_factor_ref 0.1969
_reflns_Friedel_coverage 0.656
_reflns_Friedel_fraction_full 0.588
_reflns_Friedel_fraction_max 0.560
_reflns_number_gt 5455
_reflns_number_total 9041
_reflns_threshold_expression 'I > 2\s(I)'
_cod_data_source_file c9ra07508a2.cif
_cod_data_source_block 2018NCS0072
_cod_depositor_comments 'Adding full bibliography for 7240683--7240703.cif.'
_cod_original_sg_symbol_H-M 'P 21'
_cod_database_code 7240703
_shelx_space_group_comment
;
The symmetry employed for this shelxl refinement is uniquely defined
by the following loop, which should always be used as a source of
symmetry information in preference to the above space-group names.
They are only intended as comments.
;
_shelx_estimated_absorpt_t_min 0.996
_shelx_estimated_absorpt_t_max 0.999

loop_
_space_group_symop_operation_xyz
'x, y, z'
'-x, y+1/2, -z'

loop_
_atom_site_label
_atom_site_type_symbol
_atom_site_fract_x
_atom_site_fract_y
_atom_site_fract_z
_atom_site_U_iso_or_equiv
_atom_site_adp_type
_atom_site_occupancy
_atom_site_site_symmetry_order
_atom_site_calc_flag
_atom_site_refinement_flags_posn
_atom_site_refinement_flags_adp
_atom_site_refinement_flags_occupancy
_atom_site_disorder_assembly
_atom_site_disorder_group
O3 O 1.6688(4) 1.6191(5) 1.05939(18) 0.0727(14) Uani 1 1 d . . . . .
O4 O 1.1553(4) 1.6200(5) 1.03263(19) 0.0794(15) Uani 1 1 d . . . . .
O2 O 1.5917(4) 1.3977(5) 1.4757(2) 0.0781(15) Uani 1 1 d . . . . .
N2 N 1.9223(5) 1.3710(5) 1.3833(2) 0.0652(15) Uani 1 1 d . . . . .
N1 N 1.7494(5) 1.3844(6) 1.4030(2) 0.0710(17) Uani 1 1 d . . . . .
H1 H 1.7127 1.3692 1.4294 0.085 Uiso 1 1 calc R U . A 1
N7 N 1.3767(5) 1.3884(6) 1.4494(2) 0.086(2) Uani 1 1 d . . . . .
H7A H 1.4354 1.4078 1.4368 0.103 Uiso 1 1 calc R U . . .
H7B H 1.3111 1.3952 1.4275 0.103 Uiso 1 1 calc R U . . .
N6 N 1.4838(5) 1.3353(5) 1.5383(2) 0.0649(16) Uani 1 1 d . . . . .
N9 N 1.3653(5) 1.6397(6) 1.1028(2) 0.0673(17) Uani 1 1 d . . . . .
H9B H 1.3048 1.6306 1.0770 0.081 Uiso 1 1 calc R U . . .
N10 N 1.5545(5) 1.6318(5) 1.1242(2) 0.0644(16) Uani 1 1 d . . . . .
N14 N 0.9953(5) 1.6857(6) 0.9741(2) 0.0696(17) Uani 1 1 d . . . . .
N13 N 0.8203(5) 1.6825(6) 0.9924(2) 0.0720(18) Uani 1 1 d . . . . .
H13B H 0.7789 1.6745 1.0174 0.086 Uiso 1 1 calc R U . . .
N5 N 1.2952(5) 1.3186(6) 1.5184(2) 0.0768(18) Uani 1 1 d . . . . .
H5B H 1.2344 1.3300 1.4932 0.092 Uiso 1 1 calc R U . . .
N15 N 0.9604(5) 1.6131(6) 1.0603(2) 0.0796(19) Uani 1 1 d . . . . .
H15B H 1.0301 1.5973 1.0734 0.096 Uiso 1 1 calc R U . . .
H15C H 0.9114 1.5984 1.0806 0.096 Uiso 1 1 calc R U . . .
N11 N 1.4533(5) 1.6165(7) 1.0304(2) 0.090(2) Uani 1 1 d . . . . .
H11A H 1.5134 1.6096 1.0169 0.108 Uiso 1 1 calc R U . . .
H11B H 1.3886 1.6153 1.0073 0.108 Uiso 1 1 calc R U . . .
N3 N 1.8913(5) 1.3734(7) 1.4764(2) 0.090(2) Uani 1 1 d . . . . .
H3A H 1.8442 1.3783 1.4988 0.108 Uiso 1 1 calc R U . . .
H3B H 1.9620 1.3672 1.4908 0.108 Uiso 1 1 calc R U . . .
N16 N 1.2665(5) 1.7288(7) 0.9567(2) 0.089(2) Uani 1 1 d . . . . .
C7 C 1.8558(6) 1.3751(6) 1.4215(2) 0.0601(18) Uani 1 1 d . . . . .
C60 C 0.7676(6) 1.7185(7) 0.9384(3) 0.067(2) Uani 1 1 d . . . . .
N8 N 1.7660(5) 1.2874(6) 1.5517(2) 0.0779(19) Uani 1 1 d . . . . .
C62 C 1.1026(6) 1.6583(8) 0.9880(3) 0.074(2) Uani 1 1 d . . . . .
N12 N 1.8433(5) 1.6076(7) 1.1545(2) 0.082(2) Uani 1 1 d . . . . .
C25 C 1.3874(6) 1.3483(7) 1.5023(3) 0.070(2) Uani 1 1 d . . . . .
C42 C 1.3508(6) 1.6640(7) 1.1574(3) 0.0618(19) Uani 1 1 d . . . . .
C47 C 1.6726(6) 1.8752(7) 1.1423(3) 0.071(2) Uani 1 1 d . . . . .
C41 C 1.4136(6) 1.7423(7) 1.1910(3) 0.070(2) Uani 1 1 d . . . . .
H41 H 1.4716 1.7786 1.1781 0.083 Uiso 1 1 calc R U . . .
C31 C 1.5013(7) 1.6682(8) 1.6193(3) 0.079(2) Uani 1 1 d . . . . .
H31 H 1.4485 1.7195 1.6001 0.094 Uiso 1 1 calc R U . . .
C52 C 1.5909(7) 1.8932(8) 1.0945(3) 0.074(2) Uani 1 1 d . . . . .
H52 H 1.5932 1.8542 1.0608 0.089 Uiso 1 1 calc R U . . .
C44 C 1.6513(6) 1.6362(7) 1.1073(3) 0.068(2) Uani 1 1 d . . . . .
C65 C 1.0663(8) 1.5010(8) 0.8894(3) 0.083(2) Uani 1 1 d . . . . .
C38 C 1.2476(6) 1.6356(8) 1.2286(3) 0.082(2) Uani 1 1 d . . . . .
H38 H 1.1913 1.5976 1.2421 0.098 Uiso 1 1 calc R U . . .
C43 C 1.4603(6) 1.6287(7) 1.0849(3) 0.0662(19) Uani 1 1 d . . . . .
C24 C 1.2799(6) 1.2719(7) 1.5695(3) 0.066(2) Uani 1 1 d . . . . .
C29 C 1.6450(7) 1.5358(8) 1.6171(3) 0.077(2) Uani 1 1 d . . . . .
C23 C 1.3513(6) 1.2868(8) 1.6212(3) 0.075(2) Uani 1 1 d . . . . .
H23 H 1.4173 1.3282 1.6238 0.090 Uiso 1 1 calc R U . . .
C45 C 1.7457(6) 1.6758(8) 1.1533(3) 0.070(2) Uani 1 1 d . . . . .
H45 H 1.7236 1.6695 1.1905 0.084 Uiso 1 1 calc R U . . .
C34 C 1.6525(7) 1.5183(8) 1.6742(3) 0.080(2) Uani 1 1 d . . . . .
H34 H 1.7029 1.4646 1.6933 0.096 Uiso 1 1 calc R U . . .
C30 C 1.5675(8) 1.6100(8) 1.5902(3) 0.080(2) Uani 1 1 d . . . . .
H30 H 1.5594 1.6216 1.5509 0.096 Uiso 1 1 calc R U . . .
C63 C 1.1597(6) 1.6757(8) 0.9385(3) 0.075(2) Uani 1 1 d . . . . .
H63 H 1.1123 1.7224 0.9090 0.090 Uiso 1 1 calc R U . . .
C55 C 0.6876(7) 1.8008(8) 0.9330(3) 0.083(2) Uani 1 1 d . . . . .
H55 H 0.6688 1.8315 0.9658 0.099 Uiso 1 1 calc R U . . .
C26 C 1.5781(6) 1.3627(7) 1.5226(3) 0.069(2) Uani 1 1 d . . . . .
C32 C 1.5122(7) 1.6511(7) 1.6767(3) 0.077(2) Uani 1 1 d . . . . .
H32 H 1.4670 1.6907 1.6971 0.092 Uiso 1 1 calc R U . . .
C61 C 0.9295(6) 1.6586(7) 1.0100(3) 0.072(2) Uani 1 1 d . . . . .
C48 C 1.6636(8) 1.9324(8) 1.1914(3) 0.085(3) Uani 1 1 d . . . . .
H48 H 1.7176 1.9204 1.2248 0.102 Uiso 1 1 calc R U . . .
C20 C 1.1608(7) 1.1611(7) 1.6149(3) 0.077(2) Uani 1 1 d . . . . .
H20 H 1.0959 1.1182 1.6125 0.092 Uiso 1 1 calc R U . . .
C56 C 0.6351(7) 1.8385(8) 0.8806(3) 0.088(3) Uani 1 1 d . . . . .
H56 H 0.5797 1.8938 0.8776 0.106 Uiso 1 1 calc R U . . .
C37 C 1.2652(6) 1.6111(7) 1.1764(3) 0.0662(19) Uani 1 1 d . . . . .
H37 H 1.2198 1.5586 1.1531 0.079 Uiso 1 1 calc R U . . .
C19 C 1.1847(7) 1.2072(8) 1.5676(3) 0.077(2) Uani 1 1 d . . . . .
H19 H 1.1358 1.1955 1.5324 0.093 Uiso 1 1 calc R U . . .
C70 C 1.0137(7) 1.5214(7) 0.8345(3) 0.073(2) Uani 1 1 d . . . . .
H70 H 1.0460 1.5720 0.8126 0.087 Uiso 1 1 calc R U . . .
C59 C 0.7948(6) 1.6760(7) 0.8903(3) 0.074(2) Uani 1 1 d . . . . .
H59 H 0.8504 1.6210 0.8928 0.089 Uiso 1 1 calc R U . . .
C49 C 1.5778(8) 2.0063(8) 1.1928(3) 0.086(2) Uani 1 1 d . . . . .
H49 H 1.5742 2.0443 1.2267 0.103 Uiso 1 1 calc R U . . .
C39 C 1.3102(7) 1.7149(10) 1.2623(3) 0.100(3) Uani 1 1 d . . . . .
H39 H 1.2960 1.7322 1.2983 0.119 Uiso 1 1 calc R U . . .
C35 C 1.8625(6) 1.2723(9) 1.5973(3) 0.088(3) Uani 1 1 d . . . . .
H35A H 1.8389 1.2487 1.6315 0.131 Uiso 1 1 calc R U . . .
H35B H 1.9026 1.3428 1.6043 0.131 Uiso 1 1 calc R U . . .
H35C H 1.9105 1.2153 1.5864 0.131 Uiso 1 1 calc R U . . .
C64 C 1.1723(7) 1.5580(9) 0.9148(3) 0.088(3) Uani 1 1 d . . . . .
H64A H 1.2172 1.5637 0.8857 0.106 Uiso 1 1 calc R U . . .
H64B H 1.2131 1.5108 0.9455 0.106 Uiso 1 1 calc R U . . .
C50 C 1.5000(8) 2.0237(8) 1.1459(3) 0.087(3) Uani 1 1 d . . . . .
H50 H 1.4412 2.0737 1.1467 0.105 Uiso 1 1 calc R U . . .
C66 C 1.0153(10) 1.4262(9) 0.9202(4) 0.096(3) Uani 1 1 d . . . . .
H66 H 1.0488 1.4110 0.9583 0.115 Uiso 1 1 calc R U . . .
C28 C 1.7195(7) 1.4710(9) 1.5862(4) 0.090(3) Uani 1 1 d . . . . .
H28A H 1.7261 1.5125 1.5519 0.108 Uiso 1 1 calc R U . . .
H28B H 1.7937 1.4660 1.6107 0.108 Uiso 1 1 calc R U . . .
C69 C 0.9168(8) 1.4714(8) 0.8105(4) 0.090(3) Uani 1 1 d . . . . .
H69 H 0.8817 1.4870 0.7727 0.108 Uiso 1 1 calc R U . . .
C57 C 0.6630(7) 1.7961(8) 0.8326(3) 0.082(2) Uani 1 1 d . . . . .
H57 H 0.6287 1.8236 0.7965 0.098 Uiso 1 1 calc R U . . .
C58 C 0.7393(7) 1.7151(8) 0.8375(3) 0.081(2) Uani 1 1 d . . . . .
H58 H 0.7560 1.6837 0.8044 0.098 Uiso 1 1 calc R U . . .
C27 C 1.6788(6) 1.3554(7) 1.5698(3) 0.071(2) Uani 1 1 d . . . . .
H27 H 1.6579 1.3188 1.6030 0.086 Uiso 1 1 calc R U . . .
C51 C 1.5060(8) 1.9677(8) 1.0957(3) 0.086(3) Uani 1 1 d . . . . .
H51 H 1.4518 1.9809 1.0625 0.103 Uiso 1 1 calc R U . . .
C33 C 1.5886(7) 1.5770(8) 1.7037(3) 0.080(2) Uani 1 1 d . . . . .
H33 H 1.5974 1.5660 1.7432 0.097 Uiso 1 1 calc R U . . .
C46 C 1.7665(7) 1.7991(8) 1.1418(3) 0.082(2) Uani 1 1 d . . . . .
H46A H 1.8301 1.8251 1.1705 0.098 Uiso 1 1 calc R U . . .
H46B H 1.7870 1.8048 1.1047 0.098 Uiso 1 1 calc R U . . .
C36 C 1.7222(7) 1.1775(8) 1.5320(3) 0.086(2) Uani 1 1 d . . . . .
H36A H 1.6966 1.1390 1.5624 0.129 Uiso 1 1 calc R U . . .
H36B H 1.7800 1.1334 1.5205 0.129 Uiso 1 1 calc R U . . .
H36C H 1.6606 1.1867 1.4998 0.129 Uiso 1 1 calc R U . . .
C53 C 1.8214(7) 1.4911(9) 1.1702(3) 0.090(3) Uani 1 1 d . . . . .
H53A H 1.7575 1.4620 1.1435 0.135 Uiso 1 1 calc R U . . .
H53B H 1.8067 1.4901 1.2083 0.135 Uiso 1 1 calc R U . . .
H53C H 1.8857 1.4447 1.1691 0.135 Uiso 1 1 calc R U . . .
C21 C 1.2308(7) 1.1771(8) 1.6657(3) 0.085(3) Uani 1 1 d . . . . .
H21 H 1.2147 1.1448 1.6988 0.102 Uiso 1 1 calc R U . . .
C68 C 0.8705(10) 1.3962(9) 0.8432(5) 0.114(3) Uani 1 1 d . . . . .
H68 H 0.8036 1.3597 0.8271 0.137 Uiso 1 1 calc R U . . .
C67 C 0.9198(11) 1.3752(9) 0.8971(6) 0.110(3) Uani 1 1 d . . . . .
H67 H 0.8874 1.3245 0.9188 0.132 Uiso 1 1 calc R U . . .
C40 C 1.3933(7) 1.7686(9) 1.2431(3) 0.089(3) Uani 1 1 d . . . . .
H40 H 1.4363 1.8236 1.2658 0.107 Uiso 1 1 calc R U . . .
C71 C 1.3256(7) 1.7404(10) 0.9098(3) 0.100(3) Uani 1 1 d . . . . .
H71A H 1.2757 1.7713 0.8767 0.149 Uiso 1 1 calc R U . . .
H71B H 1.3514 1.6671 0.9005 0.149 Uiso 1 1 calc R U . . .
H71C H 1.3885 1.7903 0.9213 0.149 Uiso 1 1 calc R U . . .
C72 C 1.2517(8) 1.8384(11) 0.9796(4) 0.111(4) Uani 1 1 d . . . . .
H72A H 1.2104 1.8314 1.0096 0.166 Uiso 1 1 calc R U . . .
H72B H 1.2111 1.8862 0.9496 0.166 Uiso 1 1 calc R U . . .
H72C H 1.3237 1.8716 0.9949 0.166 Uiso 1 1 calc R U . . .
C22 C 1.3244(7) 1.2399(9) 1.6690(3) 0.086(3) Uani 1 1 d . . . . .
H22 H 1.3716 1.2515 1.7047 0.103 Uiso 1 1 calc R U . . .
C54 C 1.9429(7) 1.6467(10) 1.1923(3) 0.099(3) Uani 1 1 d . . . . .
H54A H 1.9272 1.6619 1.2295 0.148 Uiso 1 1 calc R U . . .
H54B H 1.9685 1.7150 1.1772 0.148 Uiso 1 1 calc R U . . .
H54C H 2.0000 1.5894 1.1958 0.148 Uiso 1 1 calc R U . . .
C1A C 1.7031(11) 1.3680(14) 1.3043(5) 0.064(4) Uani 0.534(10) 1 d D U P B 1
H1A H 1.7628 1.3183 1.3051 0.077 Uiso 0.534(10) 1 calc R U P B 1
C2A C 1.6341(11) 1.3990(15) 1.2529(6) 0.074(4) Uani 0.534(10) 1 d D U P B 1
H2A H 1.6479 1.3701 1.2186 0.089 Uiso 0.534(10) 1 calc R U P B 1
C3A C 1.5475(14) 1.4704(15) 1.2516(7) 0.080(5) Uani 0.534(10) 1 d D U P B 1
H3A1 H 1.5036 1.4915 1.2163 0.096 Uiso 0.534(10) 1 calc R U P B 1
C4A C 1.5232(11) 1.5118(12) 1.3002(5) 0.075(4) Uani 0.534(10) 1 d D U P B 1
H4A H 1.4623 1.5602 1.2989 0.091 Uiso 0.534(10) 1 calc R U P B 1
C5A C 1.5900(9) 1.4813(12) 1.3514(5) 0.066(4) Uani 0.534(10) 1 d D U P B 1
H5A H 1.5734 1.5079 1.3855 0.079 Uiso 0.534(10) 1 calc R U P B 1
C6A C 1.6817(11) 1.4116(13) 1.3535(6) 0.059(4) Uani 0.534(10) 1 d D U P B 1
C1 C 1.7420(11) 1.2818(14) 1.3077(5) 0.058(4) Uani 0.466(10) 1 d D U P B 2
H1B H 1.8001 1.2335 1.3245 0.069 Uiso 0.466(10) 1 calc R U P B 2
C2 C 1.6932(11) 1.2723(13) 1.2506(5) 0.070(4) Uani 0.466(10) 1 d D U P B 2
H2 H 1.7204 1.2186 1.2282 0.084 Uiso 0.466(10) 1 calc R U P B 2
C3 C 1.6064(12) 1.3393(14) 1.2259(6) 0.072(5) Uani 0.466(10) 1 d D U P B 2
H3 H 1.5728 1.3308 1.1873 0.087 Uiso 0.466(10) 1 calc R U P B 2
C4 C 1.5694(17) 1.4182(18) 1.2581(6) 0.070(5) Uani 0.466(10) 1 d D U P B 2
H4 H 1.5105 1.4657 1.2415 0.084 Uiso 0.466(10) 1 calc R U P B 2
C5 C 1.6170(12) 1.4295(14) 1.3144(6) 0.066(4) Uani 0.466(10) 1 d D U P B 2
H5 H 1.5895 1.4838 1.3363 0.079 Uiso 0.466(10) 1 calc R U P B 2
C6 C 1.7040(13) 1.3628(14) 1.3393(7) 0.059(4) Uani 0.466(10) 1 d D U P B 2
O1A O 2.0900(8) 1.3922(11) 1.4519(4) 0.056(3) Uiso 0.484(10) 1 d . . P C 1
N4A N 2.1932(10) 1.4073(14) 1.3580(5) 0.050(4) Uiso 0.484(10) 1 d . . P C 1
C18A C 2.2549(13) 1.3761(17) 1.3124(6) 0.064(4) Uiso 0.484(10) 1 d . . P C 1
H18A H 2.3132 1.4307 1.3119 0.095 Uiso 0.484(10) 1 calc R U P C 1
H18B H 2.2039 1.3757 1.2758 0.095 Uiso 0.484(10) 1 calc R U P C 1
H18C H 2.2873 1.3020 1.3203 0.095 Uiso 0.484(10) 1 calc R U P C 1
C17A C 2.1553(14) 1.5172(16) 1.3471(7) 0.051(5) Uiso 0.484(10) 1 d . . P C 1
H17A H 2.1280 1.5456 1.3794 0.077 Uiso 0.484(10) 1 calc R U P C 1
H17B H 2.0958 1.5181 1.3135 0.077 Uiso 0.484(10) 1 calc R U P C 1
H17C H 2.2158 1.5642 1.3406 0.077 Uiso 0.484(10) 1 calc R U P C 1
C8A C 2.0338(17) 1.377(2) 1.4034(8) 0.066(7) Uiso 0.484(10) 1 d . . P C 1
C9A C 2.0973(16) 1.3323(16) 1.3575(7) 0.054(5) Uiso 0.484(10) 1 d . . P C 1
H9A H 2.0477 1.3319 1.3194 0.065 Uiso 0.484(10) 1 calc R U P C 1
C10A C 2.1391(16) 1.2133(16) 1.3744(8) 0.065(5) Uani 0.484(10) 1 d . . P C 1
H10A H 2.1844 1.2147 1.4131 0.078 Uiso 0.484(10) 1 calc R U P C 1
H10B H 2.1862 1.1879 1.3487 0.078 Uiso 0.484(10) 1 calc R U P C 1
C11A C 2.0372(17) 1.125(2) 1.3718(6) 0.078(4) Uani 0.484(10) 1 d D U P C 1
C12A C 2.0064(11) 1.0787(12) 1.3186(5) 0.068(4) Uani 0.484(10) 1 d D U P C 1
H12A H 2.0420 1.1001 1.2892 0.081 Uiso 0.484(10) 1 calc R U P C 1
C13A C 1.9234(12) 1.0014(14) 1.3091(6) 0.076(5) Uani 0.484(10) 1 d D U P C 1
H13A H 1.9014 0.9663 1.2735 0.092 Uiso 0.484(10) 1 calc R U P C 1
C14A C 1.8729(12) 0.9765(14) 1.3532(5) 0.072(5) Uani 0.484(10) 1 d D U P C 1
H14A H 1.8143 0.9243 1.3469 0.087 Uiso 0.484(10) 1 calc R U P C 1
C15A C 1.9032(15) 1.0231(18) 1.4049(7) 0.083(7) Uani 0.484(10) 1 d D U P C 1
H15A H 1.8605 1.0116 1.4325 0.100 Uiso 0.484(10) 1 calc R U P C 1
C16A C 1.995(2) 1.086(4) 1.4165(6) 0.078(3) Uani 0.484(10) 1 d D U P C 1
H16A H 2.0290 1.1028 1.4542 0.093 Uiso 0.484(10) 1 calc R U P C 1
O1 O 2.0836(7) 1.3387(10) 1.4463(4) 0.055(3) Uiso 0.516(10) 1 d . . P C 2
N4 N 2.1723(11) 1.3635(12) 1.3479(5) 0.055(3) Uiso 0.516(10) 1 d . . P C 2
C18 C 2.2293(13) 1.3263(16) 1.3029(6) 0.066(4) Uiso 0.516(10) 1 d . . P C 2
H18D H 2.3034 1.3582 1.3097 0.098 Uiso 0.516(10) 1 calc R U P C 2
H18E H 2.1877 1.3513 1.2662 0.098 Uiso 0.516(10) 1 calc R U P C 2
H18F H 2.2343 1.2449 1.3032 0.098 Uiso 0.516(10) 1 calc R U P C 2
C17 C 2.1501(17) 1.476(2) 1.3428(8) 0.073(6) Uiso 0.516(10) 1 d . . P C 2
H17D H 2.1001 1.4905 1.3067 0.109 Uiso 0.516(10) 1 calc R U P C 2
H17E H 2.2187 1.5171 1.3446 0.109 Uiso 0.516(10) 1 calc R U P C 2
H17F H 2.1157 1.5001 1.3736 0.109 Uiso 0.516(10) 1 calc R U P C 2
C8 C 2.0270(13) 1.3400(16) 1.3974(6) 0.049(5) Uiso 0.516(10) 1 d . . P C 2
C9 C 2.0710(16) 1.3004(18) 1.3479(8) 0.072(6) Uiso 0.516(10) 1 d . . P C 2
H9 H 2.0162 1.3177 1.3126 0.086 Uiso 0.516(10) 1 calc R U P C 2
C10 C 2.0861(17) 1.1757(18) 1.3527(7) 0.073(6) Uani 0.516(10) 1 d . . P C 2
H10D H 2.1051 1.1473 1.3176 0.088 Uiso 0.516(10) 1 calc R U P C 2
H10E H 2.1485 1.1590 1.3842 0.088 Uiso 0.516(10) 1 calc R U P C 2
C11 C 1.9921(15) 1.1198(18) 1.3618(5) 0.078(4) Uani 0.516(10) 1 d D U P C 2
C12 C 1.8939(11) 1.1084(12) 1.3249(6) 0.079(4) Uani 0.516(10) 1 d D U P C 2
H12 H 1.8893 1.1324 1.2872 0.095 Uiso 0.516(10) 1 calc R U P C 2
C13 C 1.7995(13) 1.0636(13) 1.3391(6) 0.084(4) Uani 0.516(10) 1 d D U P C 2
H13 H 1.7336 1.0585 1.3112 0.101 Uiso 0.516(10) 1 calc R U P C 2
C14 C 1.8009(13) 1.0267(13) 1.3931(5) 0.081(5) Uani 0.516(10) 1 d D U P C 2
H14 H 1.7376 0.9961 1.4035 0.097 Uiso 0.516(10) 1 calc R U P C 2
C15 C 1.9015(12) 1.0371(16) 1.4316(7) 0.082(6) Uani 0.516(10) 1 d D U P C 2
H15 H 1.9100 1.0060 1.4682 0.098 Uiso 0.516(10) 1 calc R U P C 2
C16 C 1.990(2) 1.094(3) 1.4162(5) 0.078(3) Uani 0.516(10) 1 d D U P C 2
H16 H 2.0510 1.1143 1.4449 0.093 Uiso 0.516(10) 1 calc R U P C 2

loop_
_atom_site_aniso_label
_atom_site_aniso_U_11
_atom_site_aniso_U_22
_atom_site_aniso_U_33
_atom_site_aniso_U_23
_atom_site_aniso_U_13
_atom_site_aniso_U_12
O3 0.067(3) 0.101(4) 0.057(3) -0.004(2) 0.029(2) -0.007(3)
O4 0.060(3) 0.123(5) 0.055(3) -0.003(3) 0.012(2) 0.000(3)
O2 0.067(3) 0.093(4) 0.082(3) 0.005(3) 0.033(3) 0.004(3)
N2 0.075(4) 0.079(4) 0.045(3) -0.003(3) 0.021(3) 0.007(3)
N1 0.062(4) 0.095(5) 0.055(3) 0.013(3) 0.009(3) -0.003(4)
N7 0.073(4) 0.114(6) 0.075(4) 0.024(4) 0.026(3) 0.018(4)
N6 0.063(4) 0.074(4) 0.059(3) -0.001(3) 0.016(3) 0.000(3)
N9 0.058(4) 0.096(5) 0.049(3) -0.005(3) 0.014(3) -0.003(3)
N10 0.062(4) 0.087(5) 0.049(3) -0.002(3) 0.025(3) -0.004(3)
N14 0.068(4) 0.100(5) 0.048(3) -0.009(3) 0.029(3) -0.006(3)
N13 0.070(4) 0.107(5) 0.048(3) -0.002(3) 0.031(3) -0.001(4)
N5 0.060(4) 0.114(5) 0.057(3) 0.018(3) 0.014(3) 0.006(4)
N15 0.063(4) 0.127(6) 0.053(3) 0.002(3) 0.020(3) -0.002(4)
N11 0.067(4) 0.151(7) 0.057(4) -0.007(4) 0.027(3) -0.005(4)
N3 0.067(4) 0.154(7) 0.050(3) -0.008(4) 0.016(3) -0.003(4)
N16 0.080(5) 0.134(7) 0.060(4) -0.011(4) 0.030(3) -0.012(5)
C7 0.055(4) 0.081(5) 0.043(4) -0.007(3) 0.008(3) 0.007(4)
C60 0.057(4) 0.083(6) 0.063(4) 0.002(4) 0.020(3) -0.002(4)
N8 0.060(4) 0.105(6) 0.069(4) -0.019(4) 0.013(3) -0.006(4)
C62 0.060(5) 0.107(7) 0.055(4) -0.015(4) 0.010(4) -0.004(5)
N12 0.066(4) 0.127(6) 0.055(3) 0.006(4) 0.013(3) 0.007(4)
C25 0.065(5) 0.087(6) 0.063(4) 0.010(4) 0.029(4) 0.010(4)
C42 0.057(4) 0.085(5) 0.048(4) 0.007(4) 0.022(3) 0.002(4)
C47 0.081(5) 0.077(5) 0.063(4) -0.002(4) 0.033(4) -0.013(5)
C41 0.068(4) 0.085(6) 0.061(4) 0.003(4) 0.027(4) -0.005(4)
C31 0.091(5) 0.085(6) 0.066(5) -0.003(4) 0.031(4) -0.006(5)
C52 0.088(5) 0.078(6) 0.062(5) -0.002(4) 0.027(4) -0.016(5)
C44 0.070(5) 0.086(6) 0.056(4) 0.004(4) 0.028(4) 0.008(4)
C65 0.104(7) 0.089(6) 0.062(5) -0.007(4) 0.030(5) 0.023(5)
C38 0.063(5) 0.127(8) 0.057(4) 0.015(5) 0.020(4) -0.011(5)
C43 0.075(5) 0.079(5) 0.051(4) 0.002(4) 0.027(4) -0.005(4)
C24 0.063(5) 0.083(6) 0.055(4) -0.003(4) 0.019(4) 0.007(4)
C29 0.079(5) 0.091(6) 0.070(5) -0.020(4) 0.036(4) -0.015(5)
C23 0.058(4) 0.111(7) 0.058(4) -0.001(4) 0.018(4) 0.009(4)
C45 0.055(4) 0.105(7) 0.054(4) -0.002(4) 0.020(3) -0.003(4)
C34 0.089(6) 0.092(6) 0.063(5) -0.016(4) 0.023(4) -0.006(5)
C30 0.106(6) 0.088(6) 0.055(4) -0.010(4) 0.038(5) -0.022(6)
C63 0.067(5) 0.108(6) 0.053(4) -0.009(4) 0.019(4) 0.007(5)
C55 0.095(6) 0.096(6) 0.065(5) -0.002(4) 0.034(4) 0.000(6)
C26 0.068(5) 0.074(5) 0.071(5) 0.000(4) 0.029(4) -0.007(4)
C32 0.094(6) 0.086(6) 0.059(4) -0.009(4) 0.035(4) -0.004(5)
C61 0.072(5) 0.088(6) 0.052(4) -0.009(4) 0.007(4) 0.006(4)
C48 0.108(7) 0.095(7) 0.060(5) -0.010(4) 0.033(4) -0.036(6)
C20 0.073(5) 0.082(6) 0.080(5) -0.002(4) 0.026(4) 0.011(4)
C56 0.092(6) 0.099(7) 0.079(6) 0.003(5) 0.030(5) 0.017(5)
C37 0.071(4) 0.081(5) 0.046(4) 0.012(3) 0.012(3) -0.002(4)
C19 0.078(6) 0.104(7) 0.055(4) -0.006(4) 0.025(4) 0.003(5)
C70 0.085(6) 0.076(6) 0.064(5) -0.004(4) 0.031(4) 0.003(5)
C59 0.078(5) 0.091(6) 0.057(4) -0.008(4) 0.022(4) 0.010(5)
C49 0.105(7) 0.095(7) 0.064(5) -0.014(4) 0.034(5) -0.012(6)
C39 0.074(6) 0.174(11) 0.057(4) -0.016(5) 0.028(4) -0.014(6)
C35 0.067(5) 0.131(8) 0.067(5) -0.005(5) 0.021(4) -0.001(5)
C64 0.084(6) 0.126(8) 0.063(4) -0.009(5) 0.032(4) 0.031(6)
C50 0.117(7) 0.086(6) 0.071(5) -0.006(4) 0.047(5) -0.018(5)
C66 0.128(8) 0.092(7) 0.086(6) 0.017(5) 0.063(6) 0.027(7)
C28 0.081(5) 0.108(7) 0.092(5) -0.029(5) 0.041(5) -0.032(5)
C69 0.102(7) 0.094(7) 0.082(5) -0.015(5) 0.038(5) -0.006(6)
C57 0.093(6) 0.093(6) 0.068(5) 0.015(4) 0.036(4) 0.022(5)
C58 0.079(5) 0.111(7) 0.058(4) 0.003(4) 0.022(4) 0.020(5)
C27 0.062(4) 0.093(6) 0.066(4) -0.012(4) 0.029(4) -0.012(4)
C51 0.106(7) 0.079(6) 0.078(5) 0.008(4) 0.032(5) -0.028(6)
C33 0.094(6) 0.095(6) 0.054(4) 0.000(4) 0.020(4) -0.005(6)
C46 0.087(6) 0.102(7) 0.061(4) -0.006(4) 0.028(4) -0.025(5)
C36 0.071(5) 0.098(7) 0.083(5) -0.020(5) 0.003(4) 0.012(5)
C53 0.075(5) 0.113(8) 0.081(5) 0.015(5) 0.015(4) 0.007(5)
C21 0.075(6) 0.110(7) 0.075(5) 0.020(5) 0.027(4) 0.021(5)
C68 0.148(9) 0.081(7) 0.133(9) -0.023(7) 0.074(8) -0.003(7)
C67 0.140(9) 0.081(7) 0.138(9) 0.011(7) 0.097(8) 0.013(7)
C40 0.071(5) 0.130(8) 0.074(5) -0.030(5) 0.031(4) -0.008(5)
C71 0.083(6) 0.156(9) 0.067(5) 0.011(5) 0.033(4) 0.002(6)
C72 0.105(7) 0.160(11) 0.080(5) -0.032(6) 0.050(5) -0.036(7)
C22 0.069(5) 0.133(8) 0.057(4) 0.004(5) 0.016(4) 0.011(6)
C54 0.076(6) 0.170(10) 0.056(4) 0.005(5) 0.024(4) 0.000(6)
C1A 0.061(8) 0.079(10) 0.058(6) 0.007(6) 0.021(5) 0.001(7)
C2A 0.063(8) 0.097(11) 0.064(7) 0.017(7) 0.018(6) -0.012(8)
C3A 0.072(9) 0.100(12) 0.070(7) 0.019(7) 0.017(6) -0.003(9)
C4A 0.063(7) 0.091(10) 0.074(6) 0.016(6) 0.019(5) 0.004(7)
C5A 0.053(7) 0.079(9) 0.071(6) 0.010(6) 0.026(5) -0.001(6)
C6A 0.050(7) 0.068(10) 0.062(7) 0.003(6) 0.020(6) -0.006(6)
C1 0.047(7) 0.082(10) 0.047(6) -0.005(6) 0.017(5) -0.004(7)
C2 0.074(9) 0.090(10) 0.047(6) -0.008(6) 0.012(5) -0.008(7)
C3 0.073(9) 0.091(11) 0.053(7) -0.001(6) 0.013(6) -0.011(8)
C4 0.061(11) 0.090(12) 0.060(7) 0.004(7) 0.013(7) -0.005(9)
C5 0.061(8) 0.079(9) 0.058(7) 0.007(6) 0.014(6) -0.006(7)
C6 0.063(8) 0.079(10) 0.039(7) -0.001(7) 0.019(6) -0.002(7)
C10A 0.060(11) 0.083(13) 0.051(10) -0.003(9) 0.013(8) -0.003(10)
C11A 0.098(10) 0.084(6) 0.048(5) 0.001(5) 0.008(5) 0.019(8)
C12A 0.068(8) 0.086(10) 0.049(6) 0.004(6) 0.013(6) 0.008(7)
C13A 0.079(9) 0.090(11) 0.059(7) -0.001(6) 0.014(6) 0.004(7)
C14A 0.077(9) 0.085(11) 0.052(6) 0.001(6) 0.007(6) -0.009(8)
C15A 0.086(14) 0.093(14) 0.064(8) -0.011(8) 0.000(8) -0.004(10)
C16A 0.074(5) 0.108(8) 0.056(4) -0.011(4) 0.024(4) 0.015(6)
C10 0.076(13) 0.098(16) 0.040(9) -0.012(9) 0.002(8) 0.028(12)
C11 0.098(10) 0.084(6) 0.048(5) 0.001(5) 0.008(5) 0.019(8)
C12 0.097(9) 0.076(10) 0.064(7) -0.008(7) 0.016(6) 0.011(7)
C13 0.095(9) 0.080(10) 0.076(7) -0.013(7) 0.014(6) 0.007(8)
C14 0.085(10) 0.076(10) 0.079(7) -0.008(7) 0.013(6) -0.002(7)
C15 0.093(11) 0.061(11) 0.082(10) -0.012(9) -0.001(8) -0.002(8)
C16 0.074(5) 0.108(8) 0.056(4) -0.011(4) 0.024(4) 0.015(6)

loop_
_atom_type_symbol
_atom_type_description
_atom_type_scat_dispersion_real
_atom_type_scat_dispersion_imag
_atom_type_scat_source
C C 0.0030 0.0010 'International Tables Vol C Tables 4.2.6.8 and 6.1.1.4'
H H 0.0000 0.0000 'International Tables Vol C Tables 4.2.6.8 and 6.1.1.4'
N N 0.0060 0.0030 'International Tables Vol C Tables 4.2.6.8 and 6.1.1.4'
O O 0.0110 0.0060 'International Tables Vol C Tables 4.2.6.8 and 6.1.1.4'

loop_
_geom_angle_atom_site_label_1
_geom_angle_atom_site_label_2
_geom_angle_atom_site_label_3
_geom_angle
_geom_angle_site_symmetry_1
_geom_angle_site_symmetry_3
_geom_angle_publ_flag
C8 N2 C7 122.3(8) . . ?
C7 N2 C8A 117.8(9) . . ?
C7 N1 C6A 136.1(8) . . ?
C7 N1 C6 117.3(8) . . ?
C7 N1 H1 111.9 . . ?
C6A N1 H1 111.9 . . ?
C25 N7 H7A 120.0 . . ?
C25 N7 H7B 120.0 . . ?
H7A N7 H7B 120.0 . . ?
C25 N6 C26 120.1(6) . . ?
C43 N9 C42 128.2(6) . . ?
C43 N9 H9B 115.9 . . ?
C42 N9 H9B 115.9 . . ?
C43 N10 C44 119.0(5) . . ?
C62 N14 C61 118.8(6) . . ?
C61 N13 C60 126.6(6) . . ?
C61 N13 H13B 116.7 . . ?
C60 N13 H13B 116.7 . . ?
C25 N5 C24 130.3(6) . . ?
C25 N5 H5B 114.9 . . ?
C24 N5 H5B 114.9 . . ?
C61 N15 H15B 120.0 . . ?
C61 N15 H15C 120.0 . . ?
H15B N15 H15C 120.0 . . ?
C43 N11 H11A 120.0 . . ?
C43 N11 H11B 120.0 . . ?
H11A N11 H11B 120.0 . . ?
C7 N3 H3A 120.0 . . ?
C7 N3 H3B 120.0 . . ?
H3A N3 H3B 120.0 . . ?
C72 N16 C63 109.4(7) . . ?
C72 N16 C71 109.3(8) . . ?
C63 N16 C71 112.0(6) . . ?
N3 C7 N1 116.8(6) . . ?
N3 C7 N2 124.5(6) . . ?
N1 C7 N2 118.7(5) . . ?
C59 C60 C55 118.7(7) . . ?
C59 C60 N13 121.8(7) . . ?
C55 C60 N13 119.5(6) . . ?
C35 N8 C36 109.0(7) . . ?
C35 N8 C27 112.1(6) . . ?
C36 N8 C27 110.1(6) . . ?
O4 C62 N14 128.8(7) . . ?
O4 C62 C63 119.5(7) . . ?
N14 C62 C63 111.7(6) . . ?
C54 N12 C45 115.2(7) . . ?
C54 N12 C53 108.6(7) . . ?
C45 N12 C53 109.6(6) . . ?
N6 C25 N5 119.0(6) . . ?
N6 C25 N7 124.0(7) . . ?
N5 C25 N7 117.0(7) . . ?
C41 C42 N9 122.2(6) . . ?
C41 C42 C37 119.5(6) . . ?
N9 C42 C37 118.2(7) . . ?
C52 C47 C48 117.3(9) . . ?
C52 C47 C46 122.0(7) . . ?
C48 C47 C46 120.7(8) . . ?
C42 C41 C40 120.7(7) . . ?
C42 C41 H41 119.6 . . ?
C40 C41 H41 119.6 . . ?
C30 C31 C32 119.7(8) . . ?
C30 C31 H31 120.2 . . ?
C32 C31 H31 120.2 . . ?
C47 C52 C51 120.7(7) . . ?
C47 C52 H52 119.6 . . ?
C51 C52 H52 119.6 . . ?
O3 C44 N10 128.1(7) . . ?
O3 C44 C45 118.6(6) . . ?
N10 C44 C45 113.0(6) . . ?
C70 C65 C66 116.9(9) . . ?
C70 C65 C64 121.0(8) . . ?
C66 C65 C64 122.0(8) . . ?
C37 C38 C39 121.2(7) . . ?
C37 C38 H38 119.4 . . ?
C39 C38 H38 119.4 . . ?
N11 C43 N10 125.4(6) . . ?
N11 C43 N9 117.2(7) . . ?
N10 C43 N9 117.4(5) . . ?
C23 C24 N5 124.4(7) . . ?
C23 C24 C19 118.4(7) . . ?
N5 C24 C19 117.2(6) . . ?
C30 C29 C34 117.9(7) . . ?
C30 C29 C28 122.5(7) . . ?
C34 C29 C28 119.6(9) . . ?
C24 C23 C22 118.7(8) . . ?
C24 C23 H23 120.6 . . ?
C22 C23 H23 120.6 . . ?
N12 C45 C44 110.6(6) . . ?
N12 C45 C46 111.9(7) . . ?
C44 C45 C46 107.5(6) . . ?
N12 C45 H45 108.9 . . ?
C44 C45 H45 108.9 . . ?
C46 C45 H45 108.9 . . ?
C33 C34 C29 121.2(8) . . ?
C33 C34 H34 119.4 . . ?
C29 C34 H34 119.4 . . ?
C29 C30 C31 121.3(7) . . ?
C29 C30 H30 119.3 . . ?
C31 C30 H30 119.3 . . ?
N16 C63 C62 111.4(6) . . ?
N16 C63 C64 110.9(7) . . ?
C62 C63 C64 105.5(7) . . ?
N16 C63 H63 109.7 . . ?
C62 C63 H63 109.7 . . ?
C64 C63 H63 109.7 . . ?
C56 C55 C60 120.8(7) . . ?
C56 C55 H55 119.6 . . ?
C60 C55 H55 119.6 . . ?
O2 C26 N6 128.9(7) . . ?
O2 C26 C27 117.2(6) . . ?
N6 C26 C27 113.8(6) . . ?
C33 C32 C31 119.4(8) . . ?
C33 C32 H32 120.3 . . ?
C31 C32 H32 120.3 . . ?
N15 C61 N14 126.6(7) . . ?
N15 C61 N13 117.1(7) . . ?
N14 C61 N13 116.3(6) . . ?
C49 C48 C47 122.0(8) . . ?
C49 C48 H48 119.0 . . ?
C47 C48 H48 119.0 . . ?
C21 C20 C19 119.6(8) . . ?
C21 C20 H20 120.2 . . ?
C19 C20 H20 120.2 . . ?
C55 C56 C57 120.3(8) . . ?
C55 C56 H56 119.9 . . ?
C57 C56 H56 119.9 . . ?
C38 C37 C42 119.4(7) . . ?
C38 C37 H37 120.3 . . ?
C42 C37 H37 120.3 . . ?
C20 C19 C24 121.8(7) . . ?
C20 C19 H19 119.1 . . ?
C24 C19 H19 119.1 . . ?
C69 C70 C65 122.2(8) . . ?
C69 C70 H70 118.9 . . ?
C65 C70 H70 118.9 . . ?
C60 C59 C58 119.2(7) . . ?
C60 C59 H59 120.4 . . ?
C58 C59 H59 120.4 . . ?
C50 C49 C48 119.8(8) . . ?
C50 C49 H49 120.1 . . ?
C48 C49 H49 120.1 . . ?
C40 C39 C38 119.4(7) . . ?
C40 C39 H39 120.3 . . ?
C38 C39 H39 120.3 . . ?
N8 C35 H35A 109.5 . . ?
N8 C35 H35B 109.5 . . ?
H35A C35 H35B 109.5 . . ?
N8 C35 H35C 109.5 . . ?
H35A C35 H35C 109.5 . . ?
H35B C35 H35C 109.5 . . ?
C65 C64 C63 114.9(6) . . ?
C65 C64 H64A 108.5 . . ?
C63 C64 H64A 108.5 . . ?
C65 C64 H64B 108.5 . . ?
C63 C64 H64B 108.5 . . ?
H64A C64 H64B 107.5 . . ?
C49 C50 C51 119.9(9) . . ?
C49 C50 H50 120.0 . . ?
C51 C50 H50 120.0 . . ?
C67 C66 C65 121.7(9) . . ?
C67 C66 H66 119.2 . . ?
C65 C66 H66 119.2 . . ?
C27 C28 C29 113.4(6) . . ?
C27 C28 H28A 108.9 . . ?
C29 C28 H28A 108.9 . . ?
C27 C28 H28B 108.9 . . ?
C29 C28 H28B 108.9 . . ?
H28A C28 H28B 107.7 . . ?
C70 C69 C68 118.3(9) . . ?
C70 C69 H69 120.8 . . ?
C68 C69 H69 120.8 . . ?
C58 C57 C56 119.1(8) . . ?
C58 C57 H57 120.4 . . ?
C56 C57 H57 120.4 . . ?
C57 C58 C59 121.8(7) . . ?
C57 C58 H58 119.1 . . ?
C59 C58 H58 119.1 . . ?
N8 C27 C28 111.0(6) . . ?
N8 C27 C26 110.2(5) . . ?
C28 C27 C26 109.1(7) . . ?
N8 C27 H27 108.8 . . ?
C28 C27 H27 108.8 . . ?
C26 C27 H27 108.8 . . ?
C52 C51 C50 120.2(9) . . ?
C52 C51 H51 119.9 . . ?
C50 C51 H51 119.9 . . ?
C34 C33 C32 120.4(7) . . ?
C34 C33 H33 119.8 . . ?
C32 C33 H33 119.8 . . ?
C47 C46 C45 115.4(7) . . ?
C47 C46 H46A 108.4 . . ?
C45 C46 H46A 108.4 . . ?
C47 C46 H46B 108.4 . . ?
C45 C46 H46B 108.4 . . ?
H46A C46 H46B 107.5 . . ?
N8 C36 H36A 109.5 . . ?
N8 C36 H36B 109.5 . . ?
H36A C36 H36B 109.5 . . ?
N8 C36 H36C 109.5 . . ?
H36A C36 H36C 109.5 . . ?
H36B C36 H36C 109.5 . . ?
N12 C53 H53A 109.5 . . ?
N12 C53 H53B 109.5 . . ?
H53A C53 H53B 109.5 . . ?
N12 C53 H53C 109.5 . . ?
H53A C53 H53C 109.5 . . ?
H53B C53 H53C 109.5 . . ?
C20 C21 C22 120.1(7) . . ?
C20 C21 H21 119.9 . . ?
C22 C21 H21 119.9 . . ?
C67 C68 C69 120.7(11) . . ?
C67 C68 H68 119.6 . . ?
C69 C68 H68 119.6 . . ?
C66 C67 C68 120.2(10) . . ?
C66 C67 H67 119.9 . . ?
C68 C67 H67 119.9 . . ?
C39 C40 C41 119.8(8) . . ?
C39 C40 H40 120.1 . . ?
C41 C40 H40 120.1 . . ?
N16 C71 H71A 109.5 . . ?
N16 C71 H71B 109.5 . . ?
H71A C71 H71B 109.5 . . ?
N16 C71 H71C 109.5 . . ?
H71A C71 H71C 109.5 . . ?
H71B C71 H71C 109.5 . . ?
N16 C72 H72A 109.5 . . ?
N16 C72 H72B 109.5 . . ?
H72A C72 H72B 109.5 . . ?
N16 C72 H72C 109.5 . . ?
H72A C72 H72C 109.5 . . ?
H72B C72 H72C 109.5 . . ?
C21 C22 C23 121.4(7) . . ?
C21 C22 H22 119.3 . . ?
C23 C22 H22 119.3 . . ?
N12 C54 H54A 109.5 . . ?
N12 C54 H54B 109.5 . . ?
H54A C54 H54B 109.5 . . ?
N12 C54 H54C 109.5 . . ?
H54A C54 H54C 109.5 . . ?
H54B C54 H54C 109.5 . . ?
C6A C1A C2A 118.3(13) . . ?
C6A C1A H1A 120.8 . . ?
C2A C1A H1A 120.8 . . ?
C3A C2A C1A 121.0(14) . . ?
C3A C2A H2A 119.5 . . ?
C1A C2A H2A 119.5 . . ?
C4A C3A C2A 121.4(15) . . ?
C4A C3A H3A1 119.3 . . ?
C2A C3A H3A1 119.3 . . ?
C3A C4A C5A 118.3(13) . . ?
C3A C4A H4A 120.8 . . ?
C5A C4A H4A 120.8 . . ?
C4A C5A C6A 121.1(12) . . ?
C4A C5A H5A 119.5 . . ?
C6A C5A H5A 119.5 . . ?
N1 C6A C1A 118.6(11) . . ?
N1 C6A C5A 121.6(11) . . ?
C1A C6A C5A 119.8(12) . . ?
C6 C1 C2 118.7(14) . . ?
C6 C1 H1B 120.6 . . ?
C2 C1 H1B 120.6 . . ?
C3 C2 C1 121.4(14) . . ?
C3 C2 H2 119.3 . . ?
C1 C2 H2 119.3 . . ?
C4 C3 C2 118.9(15) . . ?
C4 C3 H3 120.5 . . ?
C2 C3 H3 120.5 . . ?
C3 C4 C5 120.6(16) . . ?
C3 C4 H4 119.7 . . ?
C5 C4 H4 119.7 . . ?
C6 C5 C4 120.9(14) . . ?
C6 C5 H5 119.6 . . ?
C4 C5 H5 119.6 . . ?
C5 C6 C1 119.5(14) . . ?
C5 C6 N1 115.4(12) . . ?
C1 C6 N1 125.1(11) . . ?
C17A N4A C9A 109.2(13) . . ?
C17A N4A C18A 107.1(13) . . ?
C9A N4A C18A 111.7(15) . . ?
N4A C18A H18A 109.5 . . ?
N4A C18A H18B 109.5 . . ?
H18A C18A H18B 109.5 . . ?
N4A C18A H18C 109.5 . . ?
H18A C18A H18C 109.5 . . ?
H18B C18A H18C 109.5 . . ?
N4A C17A H17A 109.5 . . ?
N4A C17A H17B 109.5 . . ?
H17A C17A H17B 109.5 . . ?
N4A C17A H17C 109.5 . . ?
H17A C17A H17C 109.5 . . ?
H17B C17A H17C 109.5 . . ?
O1A C8A N2 131.8(17) . . ?
O1A C8A C9A 116.6(17) . . ?
N2 C8A C9A 110.4(16) . . ?
N4A C9A C10A 109.4(15) . . ?
N4A C9A C8A 107.9(15) . . ?
C10A C9A C8A 108.2(15) . . ?
N4A C9A H9A 110.4 . . ?
C10A C9A H9A 110.4 . . ?
C8A C9A H9A 110.4 . . ?
C9A C10A C11A 111.9(16) . . ?
C9A C10A H10A 109.2 . . ?
C11A C10A H10A 109.2 . . ?
C9A C10A H10B 109.2 . . ?
C11A C10A H10B 109.2 . . ?
H10A C10A H10B 107.9 . . ?
C12A C11A C16A 121(2) . . ?
C12A C11A C10A 110.9(13) . . ?
C16A C11A C10A 127.3(15) . . ?
C13A C12A C11A 118.6(14) . . ?
C13A C12A H12A 120.7 . . ?
C11A C12A H12A 120.7 . . ?
C12A C13A C14A 117.7(13) . . ?
C12A C13A H13A 121.1 . . ?
C14A C13A H13A 121.1 . . ?
C15A C14A C13A 123.0(14) . . ?
C15A C14A H14A 118.5 . . ?
C13A C14A H14A 118.5 . . ?
C16A C15A C14A 119.0(18) . . ?
C16A C15A H15A 120.5 . . ?
C14A C15A H15A 120.5 . . ?
C15A C16A C11A 118.1(17) . . ?
C15A C16A H16A 121.0 . . ?
C11A C16A H16A 121.0 . . ?
C17 N4 C9 110.4(15) . . ?
C17 N4 C18 110.2(14) . . ?
C9 N4 C18 112.6(14) . . ?
N4 C18 H18D 109.5 . . ?
N4 C18 H18E 109.5 . . ?
H18D C18 H18E 109.5 . . ?
N4 C18 H18F 109.5 . . ?
H18D C18 H18F 109.5 . . ?
H18E C18 H18F 109.5 . . ?
N4 C17 H17D 109.5 . . ?
N4 C17 H17E 109.5 . . ?
H17D C17 H17E 109.5 . . ?
N4 C17 H17F 109.5 . . ?
H17D C17 H17F 109.5 . . ?
H17E C17 H17F 109.5 . . ?
O1 C8 N2 125.2(13) . . ?
O1 C8 C9 122.0(15) . . ?
N2 C8 C9 112.7(13) . . ?
N4 C9 C8 107.1(16) . . ?
N4 C9 C10 114.7(16) . . ?
C8 C9 C10 108.3(15) . . ?
N4 C9 H9 108.9 . . ?
C8 C9 H9 108.9 . . ?
C10 C9 H9 108.9 . . ?
C11 C10 C9 113.0(17) . . ?
C11 C10 H10D 109.0 . . ?
C9 C10 H10D 109.0 . . ?
C11 C10 H10E 109.0 . . ?
C9 C10 H10E 109.0 . . ?
H10D C10 H10E 107.8 . . ?
C16 C11 C12 114.8(17) . . ?
C16 C11 C10 116.5(14) . . ?
C12 C11 C10 127.3(13) . . ?
C11 C12 C13 124.1(13) . . ?
C11 C12 H12 118.0 . . ?
C13 C12 H12 118.0 . . ?
C14 C13 C12 120.9(14) . . ?
C14 C13 H13 119.6 . . ?
C12 C13 H13 119.6 . . ?
C13 C14 C15 115.9(14) . . ?
C13 C14 H14 122.1 . . ?
C15 C14 H14 122.1 . . ?
C14 C15 C16 120.3(17) . . ?
C14 C15 H15 119.8 . . ?
C16 C15 H15 119.8 . . ?
C11 C16 C15 122.8(16) . . ?
C11 C16 H16 118.6 . . ?
C15 C16 H16 118.6 . . ?

loop_
_geom_bond_atom_site_label_1
_geom_bond_atom_site_label_2
_geom_bond_distance
_geom_bond_site_symmetry_2
_geom_bond_publ_flag
O3 C44 1.245(7) . ?
O4 C62 1.233(8) . ?
O2 C26 1.257(8) . ?
N2 C8 1.330(17) . ?
N2 C7 1.367(8) . ?
N2 C8A 1.37(2) . ?
N1 C7 1.312(8) . ?
N1 C6A 1.357(14) . ?
N1 C6 1.553(17) . ?
N1 H1 0.8800 . ?
N7 C25 1.352(9) . ?
N7 H7A 0.8800 . ?
N7 H7B 0.8800 . ?
N6 C25 1.339(9) . ?
N6 C26 1.348(9) . ?
N9 C43 1.349(9) . ?
N9 C42 1.406(8) . ?
N9 H9B 0.8800 . ?
N10 C43 1.349(9) . ?
N10 C44 1.352(9) . ?
N14 C62 1.349(10) . ?
N14 C61 1.354(9) . ?
N13 C61 1.367(9) . ?
N13 C60 1.407(9) . ?
N13 H13B 0.8800 . ?
N5 C25 1.336(9) . ?
N5 C24 1.409(9) . ?
N5 H5B 0.8800 . ?
N15 C61 1.319(9) . ?
N15 H15B 0.8800 . ?
N15 H15C 0.8800 . ?
N11 C43 1.316(8) . ?
N11 H11A 0.8800 . ?
N11 H11B 0.8800 . ?
N3 C7 1.313(8) . ?
N3 H3A 0.8800 . ?
N3 H3B 0.8800 . ?
N16 C72 1.455(14) . ?
N16 C63 1.458(10) . ?
N16 C71 1.485(10) . ?
C60 C59 1.382(10) . ?
C60 C55 1.389(12) . ?
N8 C35 1.464(9) . ?
N8 C36 1.470(12) . ?
N8 C27 1.496(10) . ?
C62 C63 1.533(11) . ?
N12 C54 1.458(10) . ?
N12 C45 1.461(10) . ?
N12 C53 1.490(12) . ?
C42 C41 1.377(11) . ?
C42 C37 1.399(10) . ?
C47 C52 1.390(10) . ?
C47 C48 1.402(11) . ?
C47 C46 1.485(12) . ?
C41 C40 1.378(9) . ?
C41 H41 0.9500 . ?
C31 C30 1.381(11) . ?
C31 C32 1.387(10) . ?
C31 H31 0.9500 . ?
C52 C51 1.390(12) . ?
C52 H52 0.9500 . ?
C44 C45 1.518(10) . ?
C65 C70 1.380(10) . ?
C65 C66 1.403(13) . ?
C65 C64 1.499(13) . ?
C38 C37 1.362(10) . ?
C38 C39 1.385(13) . ?
C38 H38 0.9500 . ?
C24 C23 1.390(9) . ?
C24 C19 1.410(11) . ?
C29 C30 1.374(12) . ?
C29 C34 1.387(10) . ?
C29 C28 1.522(12) . ?
C23 C22 1.394(11) . ?
C23 H23 0.9500 . ?
C45 C46 1.540(12) . ?
C45 H45 1.0000 . ?
C34 C33 1.372(11) . ?
C34 H34 0.9500 . ?
C30 H30 0.9500 . ?
C63 C64 1.547(12) . ?
C63 H63 1.0000 . ?
C55 C56 1.380(11) . ?
C55 H55 0.9500 . ?
C26 C27 1.515(10) . ?
C32 C33 1.366(11) . ?
C32 H32 0.9500 . ?
C48 C49 1.395(13) . ?
C48 H48 0.9500 . ?
C20 C21 1.368(11) . ?
C20 C19 1.361(11) . ?
C20 H20 0.9500 . ?
C56 C57 1.383(11) . ?
C56 H56 0.9500 . ?
C37 H37 0.9500 . ?
C19 H19 0.9500 . ?
C70 C69 1.364(12) . ?
C70 H70 0.9500 . ?
C59 C58 1.403(10) . ?
C59 H59 0.9500 . ?
C49 C50 1.349(12) . ?
C49 H49 0.9500 . ?
C39 C40 1.379(12) . ?
C39 H39 0.9500 . ?
C35 H35A 0.9800 . ?
C35 H35B 0.9800 . ?
C35 H35C 0.9800 . ?
C64 H64A 0.9900 . ?
C64 H64B 0.9900 . ?
C50 C51 1.407(11) . ?
C50 H50 0.9500 . ?
C66 C67 1.351(14) . ?
C66 H66 0.9500 . ?
C28 C27 1.503(12) . ?
C28 H28A 0.9900 . ?
C28 H28B 0.9900 . ?
C69 C68 1.403(14) . ?
C69 H69 0.9500 . ?
C57 C58 1.347(11) . ?
C57 H57 0.9500 . ?
C58 H58 0.9500 . ?
C27 H27 1.0000 . ?
C51 H51 0.9500 . ?
C33 H33 0.9500 . ?
C46 H46A 0.9900 . ?
C46 H46B 0.9900 . ?
C36 H36A 0.9800 . ?
C36 H36B 0.9800 . ?
C36 H36C 0.9800 . ?
C53 H53A 0.9800 . ?
C53 H53B 0.9800 . ?
C53 H53C 0.9800 . ?
C21 C22 1.376(12) . ?
C21 H21 0.9500 . ?
C68 C67 1.348(15) . ?
C68 H68 0.9500 . ?
C67 H67 0.9500 . ?
C40 H40 0.9500 . ?
C71 H71A 0.9800 . ?
C71 H71B 0.9800 . ?
C71 H71C 0.9800 . ?
C72 H72A 0.9800 . ?
C72 H72B 0.9800 . ?
C72 H72C 0.9800 . ?
C22 H22 0.9500 . ?
C54 H54A 0.9800 . ?
C54 H54B 0.9800 . ?
C54 H54C 0.9800 . ?
C1A C6A 1.379(15) . ?
C1A C2A 1.410(15) . ?
C1A H1A 0.9500 . ?
C2A C3A 1.372(16) . ?
C2A H2A 0.9500 . ?
C3A C4A 1.372(15) . ?
C3A H3A1 0.9500 . ?
C4A C5A 1.394(14) . ?
C4A H4A 0.9500 . ?
C5A C6A 1.408(15) . ?
C5A H5A 0.9500 . ?
C1 C6 1.383(16) . ?
C1 C2 1.399(14) . ?
C1 H1B 0.9500 . ?
C2 C3 1.380(15) . ?
C2 H2 0.9500 . ?
C3 C4 1.367(17) . ?
C3 H3 0.9500 . ?
C4 C5 1.379(16) . ?
C4 H4 0.9500 . ?
C5 C6 1.382(16) . ?
C5 H5 0.9500 . ?
O1A C8A 1.25(2) . ?
N4A C17A 1.41(3) . ?
N4A C9A 1.49(3) . ?
N4A C18A 1.52(2) . ?
C18A H18A 0.9800 . ?
C18A H18B 0.9800 . ?
C18A H18C 0.9800 . ?
C17A H17A 0.9800 . ?
C17A H17B 0.9800 . ?
C17A H17C 0.9800 . ?
C8A C9A 1.59(3) . ?
C9A C10A 1.55(2) . ?
C9A H9A 1.0000 . ?
C10A C11A 1.65(3) . ?
C10A H10A 0.9900 . ?
C10A H10B 0.9900 . ?
C11A C12A 1.383(17) . ?
C11A C16A 1.385(16) . ?
C12A C13A 1.372(16) . ?
C12A H12A 0.9500 . ?
C13A C14A 1.381(15) . ?
C13A H13A 0.9500 . ?
C14A C15A 1.354(16) . ?
C14A H14A 0.9500 . ?
C15A C16A 1.344(17) . ?
C15A H15A 0.9500 . ?
C16A H16A 0.9500 . ?
O1 C8 1.247(17) . ?
N4 C17 1.38(3) . ?
N4 C9 1.47(3) . ?
N4 C18 1.490(19) . ?
C18 H18D 0.9800 . ?
C18 H18E 0.9800 . ?
C18 H18F 0.9800 . ?
C17 H17D 0.9800 . ?
C17 H17E 0.9800 . ?
C17 H17F 0.9800 . ?
C8 C9 1.50(2) . ?
C9 C10 1.51(3) . ?
C9 H9 1.0000 . ?
C10 C11 1.41(3) . ?
C10 H10D 0.9900 . ?
C10 H10E 0.9900 . ?
C11 C16 1.362(16) . ?
C11 C12 1.363(16) . ?
C12 C13 1.400(15) . ?
C12 H12 0.9500 . ?
C13 C14 1.380(15) . ?
C13 H13 0.9500 . ?
C14 C15 1.404(16) . ?
C14 H14 0.9500 . ?
C15 C16 1.411(16) . ?
C15 H15 0.9500 . ?
C16 H16 0.9500 . ?
